data_7718767
loop_
_publ_author_name
'Hou, Chuan-Bing'
'Guo, Gui-Xiong'
'Dai, Li-Xiong'
'Li, Ying-Yu'
'Wang, Lin-Lin'
'Song, Hui-Hua'
'Xin, Xiu-Lan'
'Han, Hong-Liang'
'Wang, Xue-Dong'
'Li, Xing-Ru'
'Jin, Qiong-Hua'

_publ_section_title
;
 Construction and characterization of rare earth complexes for efficient
 emission tuning by tetraethyl ethylenebisphosphonate and tridentate
 chelating nitrogen ligands.
;
_journal_issue 24
_journal_name_full 'Dalton transactions (Cambridge, England : 2003)'
_journal_page_first 9594
_journal_page_last 9604
_journal_paper_doi 10.1039/d5dt00963d
_journal_volume 54
_journal_year 2025
_chemical_formula_moiety 'C40 H46 Ce2 N12 O24 P2'
_chemical_formula_sum 'C40 H46 Ce2 N12 O24 P2'
_chemical_formula_weight 1421.07
_space_group_crystal_system triclinic
_space_group_IT_number 2
_space_group_name_Hall '-P 1'
_space_group_name_H-M_alt 'P -1'
_atom_sites_solution_hydrogens geom
_audit_creation_date 2023-03-13
_audit_creation_method
;
Olex2 1.5
(compiled 2023.03.06 svn.rbb2c1857 for OlexSys, GUI svn.r6748)
;
_audit_update_record
;
2024-10-11 deposited with the CCDC.	2025-05-19 downloaded from the CCDC.
;
_cell_angle_alpha 89.8500(10)
_cell_angle_beta 80.3770(10)
_cell_angle_gamma 88.5100(10)
_cell_formula_units_Z 1
_cell_length_a 8.00960(10)
_cell_length_b 9.62580(10)
_cell_length_c 17.48010(10)
_cell_measurement_reflns_used 12250
_cell_measurement_temperature 293
_cell_measurement_theta_max 74.3110
_cell_measurement_theta_min 5.2560
_cell_volume 1328.28(2)
_computing_cell_refinement 'CrysAlisPro 1.171.39.33c (Rigaku OD, 2017)'
_computing_data_collection 'CrysAlisPro 1.171.39.33c (Rigaku OD, 2017)'
_computing_data_reduction 'CrysAlisPro 1.171.39.33c (Rigaku OD, 2017)'
_computing_molecular_graphics 'Olex2 1.5 (Dolomanov et al., 2009)'
_computing_publication_material 'Olex2 1.5 (Dolomanov et al., 2009)'
_computing_structure_refinement 'SHELXL 2018/3 (Sheldrick, 2015)'
_computing_structure_solution 'SHELXT 2014/5 (Sheldrick, 2014)'
_diffrn_ambient_temperature 293
_diffrn_detector 'CCD plate'
_diffrn_measured_fraction_theta_full 0.994
_diffrn_measured_fraction_theta_max 0.963
_diffrn_measurement_details
;
List of Runs (angles in degrees, time in seconds):

  # Type    Start    End  Width  t~exp~   \w     \q     \k     \f   Frames
#--------------------------------------------------------------------------
  1  \w    -89.00  13.00   0.50    1.00    --    0.00 -19.00  60.00  204
  2  \w    -13.00  89.00   0.50    1.00    --    0.00  19.00 -30.00  204
  3  \w    -13.00  89.00   0.50    1.00    --    0.00  19.00   0.00  204
  4  \w    -89.00  21.00   0.50    1.00    --    0.00 -57.00   0.00  220
  5  \w    -13.00  89.00   0.50    1.00    --    0.00  19.00-180.00  204
  6  \w    140.00 180.00   0.50    1.00    --   94.00  30.00-120.00   80
  7  \w     56.00 106.00   0.50    1.00    --   94.00 -82.00-180.00  100
  8  \w     93.00 132.00   0.50    1.00    --   94.00  30.00-120.00   78
  9  \w     37.00 124.00   0.50    1.00    --   94.00 -82.00  60.00  174
 10  \w     11.00 100.00   0.50    1.00    --   94.00 -82.00 -90.00  178
 11  \w     17.00 111.00   0.50    1.00    --   94.00 -45.00  30.00  188
 12  \w     82.00 160.00   0.50    1.00    --   94.00  15.00-180.00  156
 13  \w     79.00 105.00   0.50    1.00    --   94.00 -82.00 120.00   52
 14  \w      7.00 109.00   0.50    1.00    --   94.00 -15.00 -90.00  204
 15  \w     50.00 116.00   0.50    1.00    --   94.00 -61.00  60.00  132
 16  \w     70.00 113.00   0.50    1.00    --   94.00 -77.00 -60.00   86
 17  \w     92.00 117.00   0.50    1.00    --   94.00 -82.00 -30.00   50
 18  \w     80.00 182.00   0.50    1.00    --   94.00  30.00-150.00  204
 19  \w      7.00 116.00   0.50    1.00    --   94.00 -61.00 -90.00  218
 20  \w      5.00  51.00   0.50    1.00    --   94.00 -77.00 -60.00   92
 21  \w     36.00  83.00   0.50    1.00    --   94.00 -82.00-150.00   94
;
_diffrn_measurement_device 'four-circle diffractometer'
_diffrn_measurement_device_type 'XtaLAB AFC12 (RINC): Kappa dual home/near'
_diffrn_measurement_method '\w scans'
_diffrn_orient_matrix_type 'CrysAlisPro convention (1999,Acta A55,543-557)'
_diffrn_orient_matrix_UB_11 0.0049241000
_diffrn_orient_matrix_UB_12 0.0322285000
_diffrn_orient_matrix_UB_13 0.0858402000
_diffrn_orient_matrix_UB_21 -0.1218849000
_diffrn_orient_matrix_UB_22 -0.1193772000
_diffrn_orient_matrix_UB_23 0.0253940000
_diffrn_orient_matrix_UB_31 0.1527465000
_diffrn_orient_matrix_UB_32 -0.1016934000
_diffrn_orient_matrix_UB_33 -0.0029025000
_diffrn_radiation_monochromator mirror
_diffrn_radiation_probe x-ray
_diffrn_radiation_type 'Cu K\a'
_diffrn_radiation_wavelength 1.54184
_diffrn_reflns_av_R_equivalents 0.0506
_diffrn_reflns_av_unetI/netI 0.0379
_diffrn_reflns_Laue_measured_fraction_full 0.994
_diffrn_reflns_Laue_measured_fraction_max 0.963
_diffrn_reflns_limit_h_max 9
_diffrn_reflns_limit_h_min -7
_diffrn_reflns_limit_k_max 11
_diffrn_reflns_limit_k_min -12
_diffrn_reflns_limit_l_max 21
_diffrn_reflns_limit_l_min -19
_diffrn_reflns_number 15579
_diffrn_reflns_point_group_measured_fraction_full 0.994
_diffrn_reflns_point_group_measured_fraction_max 0.963
_diffrn_reflns_theta_full 67.684
_diffrn_reflns_theta_max 74.486
_diffrn_reflns_theta_min 4.595
_diffrn_source 'micro-focus sealed X-ray tube'
_diffrn_source_type 'Rigaku (Cu) X-ray Source'
_exptl_absorpt_coefficient_mu 14.467
_exptl_absorpt_correction_T_max 1.00000
_exptl_absorpt_correction_T_min 0.36424
_exptl_absorpt_correction_type multi-scan
_exptl_absorpt_process_details
;
CrysAlisPro 1.171.39.33c (Rigaku Oxford Diffraction, 2017)
Empirical absorption correction using spherical harmonics,
 implemented in SCALE3 ABSPACK scaling algorithm.
;
_exptl_crystal_colour 'clear light yellow'
_exptl_crystal_colour_lustre clear
_exptl_crystal_colour_modifier light
_exptl_crystal_colour_primary yellow
_exptl_crystal_density_diffrn 1.777
_exptl_crystal_description block
_exptl_crystal_F_000 708
_exptl_crystal_size_max 0.23
_exptl_crystal_size_mid 0.15
_exptl_crystal_size_min 0.12
_refine_diff_density_max 1.346
_refine_diff_density_min -1.618
_refine_diff_density_rms 0.132
_refine_ls_extinction_method none
_refine_ls_goodness_of_fit_ref 1.030
_refine_ls_hydrogen_treatment constr
_refine_ls_matrix_type full
_refine_ls_number_parameters 363
_refine_ls_number_reflns 5208
_refine_ls_number_restraints 0
_refine_ls_restrained_S_all 1.030
_refine_ls_R_factor_all 0.0362
_refine_ls_R_factor_gt 0.0345
_refine_ls_shift/su_max 0.001
_refine_ls_shift/su_mean 0.000
_refine_ls_structure_factor_coef Fsqd
_refine_ls_weighting_details 'w=1/[\s^2^(Fo^2^)+(0.0709P)^2^] where P=(Fo^2^+2Fc^2^)/3'
_refine_ls_weighting_scheme calc
_refine_ls_wR_factor_gt 0.0899
_refine_ls_wR_factor_ref 0.0910
_reflns_Friedel_coverage 0.000
_reflns_number_gt 5033
_reflns_number_total 5208
_reflns_threshold_expression 'I > 2\s(I)'
_cod_data_source_file d5dt00963d2.cif
_cod_data_source_block lyy-18
_cod_depositor_comments 'Adding full bibliography for 7718766--7718775.cif.'
_cod_database_code 7718767
_shelx_shelxl_version_number 2018/3
_chemical_oxdiff_formula 'C H N O Eu P '
_shelx_space_group_comment
;
The symmetry employed for this shelxl refinement is uniquely defined
by the following loop, which should always be used as a source of
symmetry information in preference to the above space-group names.
They are only intended as comments.
;
_shelx_estimated_absorpt_t_max 0.276
_shelx_estimated_absorpt_t_min 0.136
_reflns_odcompleteness_completeness 99.50
_reflns_odcompleteness_iscentric 1
_reflns_odcompleteness_theta 66.97
_olex2_refinement_description
;
1. Fixed Uiso
 At 1.2 times of:
  All C(H) groups, All C(H,H) groups
 At 1.5 times of:
  All C(H,H,H) groups
2.a Secondary CH2 refined with riding coordinates:
 C16(H16A,H16B), C19(H19A,H19B), C17(H17A,H17B)
2.b Aromatic/amide H refined with riding coordinates:
 C15(H15), C2(H2), C3(H3), C4(H4), C1(H1), C7(H7), C12(H12), C8(H8), C14(H14),
 C9(H9), C13(H13)
2.c Idealised Me refined as rotating group:
 C18(H18A,H18B,H18C), C20(H20A,H20B,H20C)
;
_olex2_submission_special_instructions 'No special instructions were received'
_oxdiff_exptl_absorpt_empirical_details
;
Empirical correction (ABSPACK) includes:
- Absorption correction using spherical harmonics
- Frame scaling
;
_oxdiff_exptl_absorpt_empirical_full_max 2.150
_oxdiff_exptl_absorpt_empirical_full_min 0.661

loop_
_space_group_symop_operation_xyz
'x, y, z'
'-x, -y, -z'

loop_
_atom_site_label
_atom_site_type_symbol
_atom_site_fract_x
_atom_site_fract_y
_atom_site_fract_z
_atom_site_U_iso_or_equiv
_atom_site_adp_type
_atom_site_occupancy
_atom_site_site_symmetry_order
_atom_site_calc_flag
_atom_site_refinement_flags_posn
_atom_site_refinement_flags_adp
_atom_site_refinement_flags_occupancy
_atom_site_disorder_assembly
_atom_site_disorder_group
Ce1 Ce 0.47884(2) 0.63711(2) 0.23598(2) 0.03078(8) Uani 1 1 d . . . . .
P1 P 0.54303(10) 0.70490(8) 0.44654(4) 0.03340(17) Uani 1 1 d . . . . .
O11 O 0.4038(3) 0.7874(3) 0.50184(14) 0.0434(5) Uani 1 1 d . . . . .
O10 O 0.4869(3) 0.6884(3) 0.37107(14) 0.0447(5) Uani 1 1 d . . . . .
O12 O 0.7036(3) 0.7928(3) 0.44526(16) 0.0485(6) Uani 1 1 d . . . . .
O2 O 0.3526(4) 0.4260(3) 0.31964(16) 0.0503(6) Uani 1 1 d . . . . .
O7 O 0.6013(4) 0.8212(3) 0.13308(16) 0.0510(6) Uani 1 1 d . . . . .
N1 N 0.4232(4) 0.4335(3) 0.14304(16) 0.0388(6) Uani 1 1 d . . . . .
O5 O 0.7677(4) 0.5600(3) 0.15199(16) 0.0543(6) Uani 1 1 d . . . . .
O1 O 0.1750(3) 0.5850(3) 0.29696(17) 0.0529(6) Uani 1 1 d . . . . .
O8 O 0.6931(4) 0.8327(3) 0.24185(17) 0.0548(7) Uani 1 1 d . . . . .
N2 N 0.2736(3) 0.6880(3) 0.13201(15) 0.0321(5) Uani 1 1 d . . . . .
N3 N 0.2980(4) 0.8713(3) 0.24802(16) 0.0374(6) Uani 1 1 d . . . . .
O4 O 0.7224(4) 0.4730(3) 0.26582(18) 0.0612(7) Uani 1 1 d . . . . .
O3 O 0.0921(5) 0.4175(4) 0.3769(2) 0.0767(10) Uani 1 1 d . . . . .
N4 N 0.2034(4) 0.4746(3) 0.33222(17) 0.0455(7) Uani 1 1 d . . . . .
C11 C 0.2073(4) 0.9124(3) 0.19339(19) 0.0361(7) Uani 1 1 d . . . . .
N5 N 0.8155(4) 0.4776(4) 0.2000(2) 0.0522(8) Uani 1 1 d . . . . .
O9 O 0.7672(4) 0.9865(4) 0.1527(3) 0.0896(13) Uani 1 1 d . . . . .
C10 C 0.2022(4) 0.8145(4) 0.12817(19) 0.0365(6) Uani 1 1 d . . . . .
N6 N 0.6906(4) 0.8821(3) 0.1757(2) 0.0494(8) Uani 1 1 d . . . . .
O6 O 0.9411(4) 0.4031(4) 0.1830(3) 0.0897(12) Uani 1 1 d . . . . .
C5 C 0.3370(4) 0.4528(3) 0.08388(18) 0.0359(6) Uani 1 1 d . . . . .
C6 C 0.2627(4) 0.5943(3) 0.07599(18) 0.0347(6) Uani 1 1 d . . . . .
C15 C 0.3046(5) 0.9569(4) 0.3080(2) 0.0493(9) Uani 1 1 d . . . . .
H15 H 0.366251 0.928183 0.346076 0.059 Uiso 1 1 calc R U . . .
C2 C 0.4744(5) 0.1964(4) 0.1046(2) 0.0489(8) Uani 1 1 d . . . . .
H2 H 0.521278 0.109605 0.113435 0.059 Uiso 1 1 calc R U . . .
C3 C 0.3906(6) 0.2163(4) 0.0435(2) 0.0519(9) Uani 1 1 d . . . . .
H3 H 0.381114 0.143844 0.009529 0.062 Uiso 1 1 calc R U . . .
C4 C 0.3202(5) 0.3454(4) 0.0329(2) 0.0460(8) Uani 1 1 d . . . . .
H4 H 0.261669 0.360735 -0.008188 0.055 Uiso 1 1 calc R U . . .
C1 C 0.4885(5) 0.3062(4) 0.1527(2) 0.0467(8) Uani 1 1 d . . . . .
H1 H 0.546287 0.291747 0.194061 0.056 Uiso 1 1 calc R U . . .
C7 C 0.1823(5) 0.6276(4) 0.0134(2) 0.0452(8) Uani 1 1 d . . . . .
H7 H 0.174289 0.561416 -0.024400 0.054 Uiso 1 1 calc R U . . .
C12 C 0.1220(5) 1.0396(4) 0.1987(2) 0.0461(8) Uani 1 1 d . . . . .
H12 H 0.058660 1.066028 0.160818 0.055 Uiso 1 1 calc R U . . .
C8 C 0.1152(5) 0.7589(5) 0.0079(2) 0.0555(10) Uani 1 1 d . . . . .
H8 H 0.064277 0.783611 -0.034381 0.067 Uiso 1 1 calc R U . . .
C16 C 0.5819(5) 0.5412(4) 0.4900(2) 0.0440(8) Uani 1 1 d . . . . .
H16A H 0.664549 0.487181 0.454420 0.053 Uiso 1 1 calc R U . . .
H16B H 0.628679 0.556726 0.536839 0.053 Uiso 1 1 calc R U . . .
C14 C 0.2234(5) 1.0862(4) 0.3154(2) 0.0491(8) Uani 1 1 d . . . . .
H14 H 0.231805 1.143554 0.357253 0.059 Uiso 1 1 calc R U . . .
C9 C 0.1240(5) 0.8534(4) 0.0656(2) 0.0518(9) Uani 1 1 d . . . . .
H9 H 0.078135 0.942688 0.063036 0.062 Uiso 1 1 calc R U . . .
C19 C 0.8698(5) 0.7521(5) 0.4020(2) 0.0529(9) Uani 1 1 d . . . . .
H19A H 0.893633 0.805687 0.354517 0.064 Uiso 1 1 calc R U . . .
H19B H 0.872075 0.654360 0.388375 0.064 Uiso 1 1 calc R U . . .
C13 C 0.1307(5) 1.1277(4) 0.2603(2) 0.0485(9) Uani 1 1 d . . . . .
H13 H 0.074452 1.213794 0.263999 0.058 Uiso 1 1 calc R U . . .
C17 C 0.4276(6) 0.8375(6) 0.5778(2) 0.0628(12) Uani 1 1 d . . . . .
H17A H 0.481540 0.926892 0.572355 0.075 Uiso 1 1 calc R U . . .
H17B H 0.500438 0.772815 0.600294 0.075 Uiso 1 1 calc R U . . .
C18 C 0.2637(8) 0.8513(6) 0.6284(3) 0.0803(15) Uani 1 1 d . . . . .
H18A H 0.189411 0.910312 0.604149 0.120 Uiso 1 1 calc R U . . .
H18B H 0.278547 0.891383 0.676939 0.120 Uiso 1 1 calc R U . . .
H18C H 0.215400 0.761301 0.637331 0.120 Uiso 1 1 calc R U . . .
C20 C 0.9978(6) 0.7784(7) 0.4515(3) 0.0795(15) Uani 1 1 d . . . . .
H20A H 1.108582 0.755796 0.423414 0.119 Uiso 1 1 calc R U . . .
H20B H 0.976073 0.721916 0.497280 0.119 Uiso 1 1 calc R U . . .
H20C H 0.991911 0.874717 0.466172 0.119 Uiso 1 1 calc R U . . .

loop_
_atom_site_aniso_label
_atom_site_aniso_U_11
_atom_site_aniso_U_22
_atom_site_aniso_U_33
_atom_site_aniso_U_23
_atom_site_aniso_U_13
_atom_site_aniso_U_12
Ce1 0.03782(12) 0.03062(12) 0.02534(11) 0.00028(7) -0.00982(7) 0.00130(7)
P1 0.0386(4) 0.0348(4) 0.0280(4) -0.0022(3) -0.0093(3) 0.0020(3)
O11 0.0408(12) 0.0533(14) 0.0369(12) -0.0111(10) -0.0098(10) 0.0083(10)
O10 0.0597(15) 0.0456(13) 0.0311(12) -0.0006(10) -0.0145(10) -0.0002(11)
O12 0.0417(13) 0.0461(14) 0.0567(15) -0.0104(11) -0.0050(11) -0.0034(10)
O2 0.0659(18) 0.0410(13) 0.0446(14) 0.0047(11) -0.0113(13) 0.0012(12)
O7 0.0563(15) 0.0568(16) 0.0413(14) 0.0105(12) -0.0118(12) -0.0042(13)
N1 0.0468(15) 0.0358(14) 0.0355(14) -0.0020(11) -0.0118(12) -0.0001(12)
O5 0.0541(15) 0.0621(17) 0.0455(14) 0.0010(12) -0.0072(12) 0.0125(13)
O1 0.0494(14) 0.0537(16) 0.0540(16) 0.0117(12) -0.0046(12) -0.0002(12)
O8 0.0593(16) 0.0601(17) 0.0511(16) 0.0067(13) -0.0259(13) -0.0106(13)
N2 0.0316(12) 0.0362(13) 0.0285(12) 0.0013(10) -0.0051(9) -0.0027(10)
N3 0.0459(15) 0.0333(13) 0.0346(14) -0.0030(11) -0.0117(12) 0.0031(11)
O4 0.0562(16) 0.0717(19) 0.0560(17) 0.0125(14) -0.0131(13) 0.0173(14)
O3 0.083(2) 0.067(2) 0.071(2) 0.0139(17) 0.0153(18) -0.0216(17)
N4 0.0567(18) 0.0418(16) 0.0371(15) -0.0012(12) -0.0036(13) -0.0105(14)
C11 0.0323(15) 0.0353(16) 0.0406(17) 0.0022(13) -0.0061(12) -0.0010(12)
N5 0.0440(17) 0.0551(19) 0.058(2) -0.0034(15) -0.0132(15) 0.0108(15)
O9 0.062(2) 0.074(2) 0.139(4) 0.044(2) -0.029(2) -0.0297(18)
C10 0.0331(15) 0.0420(17) 0.0358(16) 0.0006(13) -0.0100(12) 0.0006(13)
N6 0.0334(14) 0.0472(17) 0.068(2) 0.0115(15) -0.0094(14) -0.0037(12)
O6 0.064(2) 0.095(3) 0.106(3) 0.003(2) -0.006(2) 0.042(2)
C5 0.0365(15) 0.0418(17) 0.0296(14) -0.0008(12) -0.0049(12) -0.0057(13)
C6 0.0335(15) 0.0417(17) 0.0292(14) -0.0017(12) -0.0058(12) -0.0032(12)
C15 0.065(2) 0.0431(19) 0.0431(19) -0.0078(15) -0.0197(17) 0.0054(17)
C2 0.065(2) 0.0352(17) 0.0450(19) -0.0021(14) -0.0069(17) 0.0042(16)
C3 0.068(3) 0.043(2) 0.044(2) -0.0076(16) -0.0081(18) -0.0065(18)
C4 0.058(2) 0.0441(19) 0.0377(17) -0.0044(14) -0.0119(15) -0.0057(16)
C1 0.058(2) 0.0395(18) 0.0448(19) 0.0004(15) -0.0161(16) 0.0014(16)
C7 0.0495(19) 0.054(2) 0.0346(17) -0.0031(15) -0.0149(14) -0.0013(16)
C12 0.0415(18) 0.0434(19) 0.055(2) -0.0005(15) -0.0149(16) 0.0058(14)
C8 0.063(2) 0.068(3) 0.041(2) -0.0007(18) -0.0280(18) 0.010(2)
C16 0.0461(19) 0.0442(19) 0.0440(19) 0.0049(15) -0.0149(15) 0.0019(15)
C14 0.053(2) 0.0387(18) 0.056(2) -0.0093(16) -0.0114(17) 0.0034(15)
C9 0.059(2) 0.051(2) 0.049(2) 0.0010(16) -0.0230(18) 0.0145(18)
C19 0.0384(18) 0.066(3) 0.053(2) -0.0032(19) -0.0055(16) -0.0039(17)
C13 0.0440(19) 0.0344(17) 0.067(2) -0.0050(16) -0.0094(17) 0.0060(14)
C17 0.070(3) 0.078(3) 0.041(2) -0.024(2) -0.0150(19) 0.010(2)
C18 0.094(4) 0.087(4) 0.052(3) -0.018(3) 0.010(3) 0.007(3)
C20 0.047(2) 0.123(5) 0.071(3) 0.000(3) -0.015(2) -0.010(3)

loop_
_atom_type_symbol
_atom_type_description
_atom_type_scat_dispersion_real
_atom_type_scat_dispersion_imag
_atom_type_scat_source
C C 0.0181 0.0091 'International Tables Vol C Tables 4.2.6.8 and 6.1.1.4'
H H 0.0000 0.0000 'International Tables Vol C Tables 4.2.6.8 and 6.1.1.4'
Ce Ce -1.8482 9.6596 'International Tables Vol C Tables 4.2.6.8 and 6.1.1.4'
N N 0.0311 0.0180 'International Tables Vol C Tables 4.2.6.8 and 6.1.1.4'
O O 0.0492 0.0322 'International Tables Vol C Tables 4.2.6.8 and 6.1.1.4'
P P 0.2955 0.4335 'International Tables Vol C Tables 4.2.6.8 and 6.1.1.4'

loop_
_geom_angle_atom_site_label_1
_geom_angle_atom_site_label_2
_geom_angle_atom_site_label_3
_geom_angle
_geom_angle_site_symmetry_1
_geom_angle_site_symmetry_3
_geom_angle_publ_flag
O10 Ce1 O2 71.93(9) . . ?
O10 Ce1 O7 117.42(9) . . ?
O10 Ce1 N1 141.98(9) . . ?
O10 Ce1 O5 115.84(9) . . ?
O10 Ce1 O1 79.48(9) . . ?
O10 Ce1 O8 71.48(9) . . ?
O10 Ce1 N2 138.10(8) . . ?
O10 Ce1 N3 81.49(9) . . ?
O10 Ce1 O4 77.47(10) . . ?
O10 Ce1 N4 72.74(8) . . ?
O10 Ce1 N6 94.05(9) . . ?
O2 Ce1 N1 70.64(9) . . ?
O2 Ce1 N2 106.50(9) . . ?
O2 Ce1 N3 117.29(9) . . ?
O2 Ce1 N4 24.55(9) . . ?
O2 Ce1 N6 163.07(10) . . ?
O7 Ce1 O2 170.56(9) . . ?
O7 Ce1 N1 99.92(9) . . ?
O7 Ce1 O5 66.33(9) . . ?
O7 Ce1 N2 67.80(8) . . ?
O7 Ce1 N3 67.41(9) . . ?
O7 Ce1 N4 155.36(9) . . ?
O7 Ce1 N6 24.67(9) . . ?
N1 Ce1 N2 61.41(8) . . ?
N1 Ce1 N4 76.05(8) . . ?
N1 Ce1 N6 121.42(9) . . ?
O5 Ce1 O2 109.24(9) . . ?
O5 Ce1 N1 71.52(9) . . ?
O5 Ce1 N2 104.33(8) . . ?
O5 Ce1 N3 133.45(9) . . ?
O5 Ce1 N4 131.99(9) . . ?
O5 Ce1 N6 67.73(9) . . ?
O1 Ce1 O2 48.92(9) . . ?
O1 Ce1 O7 131.39(9) . . ?
O1 Ce1 N1 81.08(9) . . ?
O1 Ce1 O5 150.36(10) . . ?
O1 Ce1 O8 137.57(10) . . ?
O1 Ce1 N2 70.72(8) . . ?
O1 Ce1 N3 71.29(9) . . ?
O1 Ce1 O4 118.84(9) . . ?
O1 Ce1 N4 24.47(9) . . ?
O1 Ce1 N6 139.51(9) . . ?
O8 Ce1 O2 139.07(9) . . ?
O8 Ce1 O7 48.89(9) . . ?
O8 Ce1 N1 139.52(10) . . ?
O8 Ce1 O5 71.86(10) . . ?
O8 Ce1 N2 112.84(8) . . ?
O8 Ce1 N3 74.33(9) . . ?
O8 Ce1 O4 84.57(10) . . ?
O8 Ce1 N4 143.55(9) . . ?
O8 Ce1 N6 24.24(9) . . ?
N2 Ce1 N4 89.58(8) . . ?
N2 Ce1 N6 90.24(8) . . ?
N3 Ce1 N1 122.06(9) . . ?
N3 Ce1 N2 61.65(8) . . ?
N3 Ce1 N4 93.77(9) . . ?
N3 Ce1 N6 68.22(9) . . ?
O4 Ce1 O2 70.13(10) . . ?
O4 Ce1 O7 109.50(10) . . ?
O4 Ce1 N1 83.88(10) . . ?
O4 Ce1 O5 48.34(9) . . ?
O4 Ce1 N2 142.98(9) . . ?
O4 Ce1 N3 154.01(10) . . ?
O4 Ce1 N4 94.38(10) . . ?
O4 Ce1 N6 98.08(9) . . ?
N4 Ce1 N6 159.44(9) . . ?
O11 P1 O12 103.62(14) . . ?
O11 P1 C16 109.05(17) . . ?
O10 P1 O11 108.75(14) . . ?
O10 P1 O12 115.41(16) . . ?
O10 P1 C16 112.15(16) . . ?
O12 P1 C16 107.40(16) . . ?
C17 O11 P1 123.0(2) . . ?
P1 O10 Ce1 163.31(17) . . ?
C19 O12 P1 123.2(2) . . ?
N4 O2 Ce1 95.2(2) . . ?
N6 O7 Ce1 96.2(2) . . ?
C5 N1 Ce1 122.8(2) . . ?
C1 N1 Ce1 119.2(2) . . ?
C1 N1 C5 117.9(3) . . ?
N5 O5 Ce1 97.3(2) . . ?
N4 O1 Ce1 98.7(2) . . ?
N6 O8 Ce1 97.5(2) . . ?
C10 N2 Ce1 119.8(2) . . ?
C10 N2 C6 119.2(3) . . ?
C6 N2 Ce1 120.2(2) . . ?
C11 N3 Ce1 122.1(2) . . ?
C15 N3 Ce1 119.2(2) . . ?
C15 N3 C11 118.6(3) . . ?
N5 O4 Ce1 97.9(2) . . ?
O2 N4 Ce1 60.21(17) . . ?
O2 N4 O1 116.7(3) . . ?
O1 N4 Ce1 56.86(17) . . ?
O3 N4 Ce1 173.9(3) . . ?
O3 N4 O2 121.3(3) . . ?
O3 N4 O1 122.0(4) . . ?
N3 C11 C10 117.0(3) . . ?
N3 C11 C12 121.0(3) . . ?
C12 C11 C10 122.0(3) . . ?
O5 N5 O4 116.1(3) . . ?
O6 N5 O5 121.6(4) . . ?
O6 N5 O4 122.3(4) . . ?
N2 C10 C11 117.8(3) . . ?
N2 C10 C9 121.4(3) . . ?
C9 C10 C11 120.8(3) . . ?
O7 N6 Ce1 59.16(18) . . ?
O8 N6 Ce1 58.25(18) . . ?
O8 N6 O7 117.3(3) . . ?
O9 N6 Ce1 175.9(3) . . ?
O9 N6 O7 120.5(4) . . ?
O9 N6 O8 122.2(4) . . ?
N1 C5 C6 116.5(3) . . ?
N1 C5 C4 121.2(3) . . ?
C4 C5 C6 122.3(3) . . ?
N2 C6 C5 117.8(3) . . ?
N2 C6 C7 121.3(3) . . ?
C7 C6 C5 120.9(3) . . ?
N3 C15 H15 118.7 . . ?
N3 C15 C14 122.7(4) . . ?
C14 C15 H15 118.7 . . ?
C3 C2 H2 120.5 . . ?
C3 C2 C1 119.0(4) . . ?
C1 C2 H2 120.5 . . ?
C2 C3 H3 120.5 . . ?
C2 C3 C4 119.0(4) . . ?
C4 C3 H3 120.5 . . ?
C5 C4 H4 120.2 . . ?
C3 C4 C5 119.6(3) . . ?
C3 C4 H4 120.2 . . ?
N1 C1 C2 123.3(3) . . ?
N1 C1 H1 118.4 . . ?
C2 C1 H1 118.4 . . ?
C6 C7 H7 120.3 . . ?
C8 C7 C6 119.4(3) . . ?
C8 C7 H7 120.3 . . ?
C11 C12 H12 120.0 . . ?
C11 C12 C13 120.1(3) . . ?
C13 C12 H12 120.0 . . ?
C7 C8 H8 120.4 . . ?
C7 C8 C9 119.2(3) . . ?
C9 C8 H8 120.4 . . ?
P1 C16 H16A 109.4 . . ?
P1 C16 H16B 109.4 . . ?
C16 C16 P1 111.4(3) 2_666 . ?
C16 C16 H16A 109.4 2_666 . ?
C16 C16 H16B 109.4 2_666 . ?
H16A C16 H16B 108.0 . . ?
C15 C14 H14 120.6 . . ?
C13 C14 C15 118.8(4) . . ?
C13 C14 H14 120.6 . . ?
C10 C9 H9 120.3 . . ?
C8 C9 C10 119.5(4) . . ?
C8 C9 H9 120.3 . . ?
O12 C19 H19A 110.1 . . ?
O12 C19 H19B 110.1 . . ?
O12 C19 C20 108.1(4) . . ?
H19A C19 H19B 108.4 . . ?
C20 C19 H19A 110.1 . . ?
C20 C19 H19B 110.1 . . ?
C12 C13 H13 120.6 . . ?
C14 C13 C12 118.9(3) . . ?
C14 C13 H13 120.6 . . ?
O11 C17 H17A 109.8 . . ?
O11 C17 H17B 109.8 . . ?
O11 C17 C18 109.6(4) . . ?
H17A C17 H17B 108.2 . . ?
C18 C17 H17A 109.8 . . ?
C18 C17 H17B 109.8 . . ?
C17 C18 H18A 109.5 . . ?
C17 C18 H18B 109.5 . . ?
C17 C18 H18C 109.5 . . ?
H18A C18 H18B 109.5 . . ?
H18A C18 H18C 109.5 . . ?
H18B C18 H18C 109.5 . . ?
C19 C20 H20A 109.5 . . ?
C19 C20 H20B 109.5 . . ?
C19 C20 H20C 109.5 . . ?
H20A C20 H20B 109.5 . . ?
H20A C20 H20C 109.5 . . ?
H20B C20 H20C 109.5 . . ?

loop_
_geom_bond_atom_site_label_1
_geom_bond_atom_site_label_2
_geom_bond_distance
_geom_bond_site_symmetry_2
_geom_bond_publ_flag
Ce1 O10 2.426(2) . ?
Ce1 O2 2.624(3) . ?
Ce1 O7 2.612(3) . ?
Ce1 N1 2.643(3) . ?
Ce1 O5 2.616(3) . ?
Ce1 O1 2.551(3) . ?
Ce1 O8 2.594(3) . ?
Ce1 N2 2.683(3) . ?
Ce1 N3 2.637(3) . ?
Ce1 O4 2.598(3) . ?
Ce1 N4 3.011(3) . ?
Ce1 N6 3.024(3) . ?
P1 O11 1.551(2) . ?
P1 O10 1.473(2) . ?
P1 O12 1.555(3) . ?
P1 C16 1.790(4) . ?
O11 C17 1.457(4) . ?
O12 C19 1.461(5) . ?
O2 N4 1.256(4) . ?
O7 N6 1.270(4) . ?
N1 C5 1.346(4) . ?
N1 C1 1.341(4) . ?
O5 N5 1.252(4) . ?
O1 N4 1.262(4) . ?
O8 N6 1.252(4) . ?
N2 C10 1.338(4) . ?
N2 C6 1.349(4) . ?
N3 C11 1.346(4) . ?
N3 C15 1.344(4) . ?
O4 N5 1.263(5) . ?
O3 N4 1.223(4) . ?
C11 C10 1.488(5) . ?
C11 C12 1.382(5) . ?
N5 O6 1.216(4) . ?
O9 N6 1.223(4) . ?
C10 C9 1.394(5) . ?
C5 C6 1.487(5) . ?
C5 C4 1.391(5) . ?
C6 C7 1.392(5) . ?
C15 H15 0.9300 . ?
C15 C14 1.385(5) . ?
C2 H2 0.9300 . ?
C2 C3 1.364(6) . ?
C2 C1 1.372(5) . ?
C3 H3 0.9300 . ?
C3 C4 1.376(6) . ?
C4 H4 0.9300 . ?
C1 H1 0.9300 . ?
C7 H7 0.9300 . ?
C7 C8 1.369(6) . ?
C12 H12 0.9300 . ?
C12 C13 1.385(5) . ?
C8 H8 0.9300 . ?
C8 C9 1.372(6) . ?
C16 C16 1.539(7) 2_666 ?
C16 H16A 0.9700 . ?
C16 H16B 0.9700 . ?
C14 H14 0.9300 . ?
C14 C13 1.364(6) . ?
C9 H9 0.9300 . ?
C19 H19A 0.9700 . ?
C19 H19B 0.9700 . ?
C19 C20 1.475(6) . ?
C13 H13 0.9300 . ?
C17 H17A 0.9700 . ?
C17 H17B 0.9700 . ?
C17 C18 1.458(7) . ?
C18 H18A 0.9600 . ?
C18 H18B 0.9600 . ?
C18 H18C 0.9600 . ?
C20 H20A 0.9600 . ?
C20 H20B 0.9600 . ?
C20 H20C 0.9600 . ?

loop_
_geom_torsion_atom_site_label_1
_geom_torsion_atom_site_label_2
_geom_torsion_atom_site_label_3
_geom_torsion_atom_site_label_4
_geom_torsion
_geom_torsion_site_symmetry_1
_geom_torsion_site_symmetry_2
_geom_torsion_site_symmetry_3
_geom_torsion_site_symmetry_4
_geom_torsion_publ_flag
Ce1 O2 N4 O1 6.5(3) . . . . ?
Ce1 O2 N4 O3 -173.1(3) . . . . ?
Ce1 O7 N6 O8 3.2(4) . . . . ?
Ce1 O7 N6 O9 -175.3(3) . . . . ?
Ce1 N1 C5 C6 -4.1(4) . . . . ?
Ce1 N1 C5 C4 175.5(2) . . . . ?
Ce1 N1 C1 C2 -176.2(3) . . . . ?
Ce1 O5 N5 O4 -5.2(4) . . . . ?
Ce1 O5 N5 O6 172.3(4) . . . . ?
Ce1 O1 N4 O2 -6.7(3) . . . . ?
Ce1 O1 N4 O3 172.9(3) . . . . ?
Ce1 O8 N6 O7 -3.2(4) . . . . ?
Ce1 O8 N6 O9 175.2(4) . . . . ?
Ce1 N2 C10 C11 -13.9(4) . . . . ?
Ce1 N2 C10 C9 166.7(3) . . . . ?
Ce1 N2 C6 C5 12.8(4) . . . . ?
Ce1 N2 C6 C7 -168.2(2) . . . . ?
Ce1 N3 C11 C10 4.6(4) . . . . ?
Ce1 N3 C11 C12 -176.0(3) . . . . ?
Ce1 N3 C15 C14 175.2(3) . . . . ?
Ce1 O4 N5 O5 5.2(4) . . . . ?
Ce1 O4 N5 O6 -172.2(4) . . . . ?
P1 O11 C17 C18 -154.0(4) . . . . ?
P1 O12 C19 C20 -137.2(4) . . . . ?
O11 P1 O10 Ce1 170.1(5) . . . . ?
O11 P1 O12 C19 178.0(3) . . . . ?
O11 P1 C16 C16 56.1(4) . . . 2_666 ?
O10 P1 O11 C17 -171.8(3) . . . . ?
O10 P1 O12 C19 -63.3(3) . . . . ?
O10 P1 C16 C16 -64.4(4) . . . 2_666 ?
O12 P1 O11 C17 -48.6(4) . . . . ?
O12 P1 O10 Ce1 54.2(6) . . . . ?
O12 P1 C16 C16 167.7(3) . . . 2_666 ?
N1 C5 C6 N2 -5.9(4) . . . . ?
N1 C5 C6 C7 175.1(3) . . . . ?
N1 C5 C4 C3 1.0(5) . . . . ?
N2 C10 C9 C8 2.1(6) . . . . ?
N2 C6 C7 C8 1.0(5) . . . . ?
N3 C11 C10 N2 6.3(4) . . . . ?
N3 C11 C10 C9 -174.3(3) . . . . ?
N3 C11 C12 C13 0.8(5) . . . . ?
N3 C15 C14 C13 1.0(6) . . . . ?
C11 N3 C15 C14 -0.7(6) . . . . ?
C11 C10 C9 C8 -177.3(4) . . . . ?
C11 C12 C13 C14 -0.5(6) . . . . ?
C10 N2 C6 C5 -177.4(3) . . . . ?
C10 N2 C6 C7 1.6(5) . . . . ?
C10 C11 C12 C13 -179.8(3) . . . . ?
C5 N1 C1 C2 1.3(6) . . . . ?
C5 C6 C7 C8 180.0(3) . . . . ?
C6 N2 C10 C11 176.3(3) . . . . ?
C6 N2 C10 C9 -3.1(5) . . . . ?
C6 C5 C4 C3 -179.5(3) . . . . ?
C6 C7 C8 C9 -2.0(6) . . . . ?
C15 N3 C11 C10 -179.6(3) . . . . ?
C15 N3 C11 C12 -0.2(5) . . . . ?
C15 C14 C13 C12 -0.3(6) . . . . ?
C2 C3 C4 C5 0.6(6) . . . . ?
C3 C2 C1 N1 0.2(6) . . . . ?
C4 C5 C6 N2 174.5(3) . . . . ?
C4 C5 C6 C7 -4.5(5) . . . . ?
C1 N1 C5 C6 178.6(3) . . . . ?
C1 N1 C5 C4 -1.8(5) . . . . ?
C1 C2 C3 C4 -1.2(6) . . . . ?
C7 C8 C9 C10 0.6(6) . . . . ?
C12 C11 C10 N2 -173.1(3) . . . . ?
C12 C11 C10 C9 6.3(5) . . . . ?
C16 P1 O11 C17 65.6(4) . . . . ?
C16 P1 O10 Ce1 -69.2(6) . . . . ?
C16 P1 O12 C19 62.6(3) . . . . ?
